data_4030734
loop_
_publ_author_name
'Yamanaka, S.'
'Horie, H. O.'
'Kawaji, H.'
'Ishikawa, M.'

_publ_section_title
;
 Preparation and superconductivity of barium containing silicon clathrate
 compound, (Ba, K)xSi46
;
_journal_name_full 'European Journal of Solid State and Inorganic Chemistry'
_journal_page_first 799
_journal_page_last 807
_journal_volume 32
_journal_year 1995
_chemical_formula_sum 'Ba4.9 K2.9 Si46'
_chemical_formula_weight 2078.22
_space_group_IT_number 223
_symmetry_cell_setting cubic
_symmetry_Int_Tables_number 223
_symmetry_space_group_name_Hall '-P 4n 2 3'
_symmetry_space_group_name_H-M 'P m -3 n'
_cell_angle_alpha 90
_cell_angle_beta 90
_cell_angle_gamma 90
_cell_formula_units_Z 1
_cell_length_a 10.273(1)
_cell_length_b 10.273(1)
_cell_length_c 10.273(1)
_cell_volume 1084.16(18)
_diffrn_ambient_temperature 293
_diffrn_radiation_probe x-ray
_diffrn_radiation_type CuK\a
_diffrn_radiation_wavelength 1.54184
_exptl_absorpt_coefficient_mu 49.132
_exptl_crystal_density_diffrn 3.186
_exptl_crystal_F_000 974
_pd_proc_ls_prof_wR_expected 0.096
_pd_proc_ls_prof_wR_factor 0.140
_cod_data_source_file EJSSIC-1995-32-799-807.cif
_cod_data_source_block K2.9Ba4.9Si46
_cod_depositor_comments
;
Rietveld refinements, RIETAN software
;
_cod_original_cell_volume 1084.2(3)
_cod_database_code 4030734

loop_
_symmetry_equiv_pos_site_id
_symmetry_equiv_pos_as_xyz
1 x,y,z
2 1/2-y,1/2+x,1/2+z
3 -x,-y,z
4 1/2+y,1/2-x,1/2+z
5 x,-y,-z
6 1/2+y,1/2+x,1/2-z
7 -x,y,-z
8 1/2-y,1/2-x,1/2-z
9 z,x,y
10 1/2-x,1/2+z,1/2+y
11 -z,-x,y
12 1/2+x,1/2-z,1/2+y
13 z,-x,-y
14 1/2+x,1/2+z,1/2-y
15 -z,x,-y
16 1/2-x,1/2-z,1/2-y
17 y,z,x
18 1/2-z,1/2-y,1/2-x
19 1/2-z,1/2+y,1/2+x
20 1/2+z,1/2+y,1/2-x
21 1/2+z,1/2-y,1/2+x
22 y,-z,-x
23 -y,-z,x
24 -y,z,-x
25 -x,-y,-z
26 1/2+y,1/2-x,1/2-z
27 x,y,-z
28 1/2-y,1/2+x,1/2-z
29 -x,y,z
30 1/2-y,1/2-x,1/2+z
31 x,-y,z
32 1/2+y,1/2+x,1/2+z
33 -z,-x,-y
34 1/2+x,1/2-z,1/2-y
35 z,x,-y
36 1/2-x,1/2+z,1/2-y
37 -z,x,y
38 1/2-x,1/2-z,1/2+y
39 z,-x,y
40 1/2+x,1/2+z,1/2+y
41 -y,-z,-x
42 1/2+z,1/2+y,1/2+x
43 1/2+z,1/2-y,1/2-x
44 1/2-z,1/2-y,1/2+x
45 1/2-z,1/2+y,1/2-x
46 -y,z,x
47 y,z,-x
48 y,-z,x

loop_
_atom_site_label
_atom_site_type_symbol
_atom_site_thermal_displace_type
_atom_site_fract_x
_atom_site_fract_y
_atom_site_fract_z
_atom_site_occupancy
_atom_site_U_iso_or_equiv
Si1 Si Uiso 0.25000 0.00000 0.50000 1.000 0.006(8)
Si2 Si Uiso 0.1840(10) 0.1840(10) 0.1840(10) 1.000 0.011(9)
Si3 Si Uiso 0.00000 0.3050(10) 0.121(2) 1.000 0.009(8)
Ba2 Ba Uiso 0.25000 0.50000 0.00000 0.820(10) 0.028(5)
K1 K Uiso 0.00000 0.00000 0.00000 0.90(3) 0.028(5)
K2 K Uiso 0.25000 0.50000 0.00000 0.180(10) 0.028(5)

loop_
_atom_type_symbol
_atom_type_description
_atom_type_scat_dispersion_real
_atom_type_scat_dispersion_imag
_atom_type_scat_source
Ba Ba -1.0456 8.4617 ' International Tables Vol C Tables 4.2.6.8 and 6.1.1.4'
K K 0.3868 1.0657 ' International Tables Vol C Tables 4.2.6.8 and 6.1.1.4'
Si Si 0.2541 0.3302 ' International Tables Vol C Tables 4.2.6.8 and 6.1.1.4'

loop_
_geom_angle_atom_site_label_1
_geom_angle_atom_site_label_2
_geom_angle_atom_site_label_3
_geom_angle
_geom_angle_site_symmetry_1
_geom_angle_site_symmetry_3
_geom_angle_publ_flag
Si3 Si1 Si3 113.0(6) 9_555 13_556 yes
Si3 Si1 Si3 107.7(3) 9_555 18_555 yes
Si3 Si1 Si3 107.7(3) 9_555 19_545 yes
Si3 Si1 Si3 107.7(3) 13_556 18_555 yes
Si3 Si1 Si3 107.7(3) 13_556 19_545 yes
Si3 Si1 Si3 113.0(6) 18_555 19_545 yes
Si2 Si2 Si3 108.5(6) 8_555 . yes
Si3 Si2 Si3 110.4(7) . 9_555 yes
Si3 Si2 Si3 110.4(7) . 17_555 yes
Si2 Si2 Si3 108.5(6) 8_555 9_555 yes
Si2 Si2 Si3 108.5(6) 8_555 17_555 yes
Si3 Si2 Si3 110.4(7) 9_555 17_555 yes
Si2 Si3 Si3 106.0(6) . 7_555 yes
Si1 Si3 Si2 106.8(6) 17_555 . yes
Si2 Si3 Si2 106.9(6) . 29_555 yes
Si1 Si3 Si3 123.5(6) 17_555 7_555 yes
Si2 Si3 Si3 106.0(6) 29_555 7_555 yes
Si1 Si3 Si2 106.8(6) 17_555 29_555 yes

loop_
_geom_bond_atom_site_label_1
_geom_bond_atom_site_label_2
_geom_bond_distance
_geom_bond_site_symmetry_2
_geom_bond_publ_flag
Si1 Si3 2.402(14) 9_555 yes
Si1 Si3 2.402(14) 13_556 yes
Si1 Si3 2.402(14) 18_555 yes
Si1 Si3 2.402(14) 19_545 yes
Si2 Si3 2.353(13) . yes
Si2 Si2 2.349(15) 8_555 yes
Si2 Si3 2.353(13) 9_555 yes
Si2 Si3 2.353(13) 17_555 yes
Si3 Si3 2.49(3) 7_555 yes
